data_1509911
loop_
_publ_author_name
'Dreher, C.'
'Nilges, T.'
'Hezinger, A.'

_publ_section_title
;
 Structures, phase transitions and electrical properties of Ag5 Te(2-y)
 Se(y) Cl (y = 0-0.7)
;
_journal_name_full 'Solid State Sciences'
_journal_page_first 79
_journal_page_last 88
_journal_paper_doi 10.1016/j.solidstatesciences.2004.10.012
_journal_volume 7
_journal_year 2005
_chemical_formula_sum 'Ag5 Cl Se0.1 Te1.9'
_chemical_name_systematic 'Ag5 Te1.9 Se0.1 Cl'
_space_group_IT_number 14
_symmetry_space_group_name_Hall '-P 2yn'
_symmetry_space_group_name_H-M 'P 1 21/n 1'
_cell_angle_alpha 90
_cell_angle_beta 90.08
_cell_angle_gamma 90
_cell_formula_units_Z 8
_cell_length_a 13.834
_cell_length_b 7.657
_cell_length_c 13.643
_cell_volume 1445.160
_citation_journal_id_ASTM SSSCFJ
_cod_data_source_file silver3-x_197.cif
_cod_data_source_block Ag5Cl1Se0.1Te1.9
_cod_original_cell_volume 1445.16
_cod_original_sg_symbol_Hall '-P 2ybc (x-z,y,z)'
_cod_original_formula_sum 'Ag5 Cl1 Se0.1 Te1.9'
_cod_database_code 1509911

loop_
_symmetry_equiv_pos_as_xyz
x,y,z
-x+1/2,y+1/2,-z+1/2
-x,-y,-z
x-1/2,-y-1/2,z-1/2

loop_
_atom_site_label
_atom_site_type_symbol
_atom_site_fract_x
_atom_site_fract_y
_atom_site_fract_z
_atom_site_occupancy
_atom_site_U_iso_or_equiv
Se4 Se-2 0.6858 0.2672 0.2499 0.0343 0.0
Ag1 Ag+1 -0.08328 0.3664 0.57147 1 0.0
Se1 Se-2 0.0087 0.2254 0.4092 0.0332 0.0
Ag4 Ag+1 -0.12201 0.13916 0.24997 1 0.0
Cl2 Cl-1 0.25315 0.4774 0.00063 1 0.0
Ag10 Ag+1 -0.08352 0.3662 -0.07161 1 0.0
Se3 Se-2 0.3676 0.2917 0.25 0.0592 0.0
Se2 Se-2 0.0086 0.2255 0.0907 0.0816 0.0
Te1 Te-2 0.00867 0.22536 0.40921 0.9668 0.0
Te2 Te-2 0.00864 0.22548 0.09072 0.9184 0.0
Ag9 Ag+1 0.20339 0.188 0.14819 1 0.0
Ag3 Ag+1 -0.11952 0.48954 0.14214 1 0.0
Ag5 Ag+1 0.084 0.44054 0.24963 1 0.0
Te3 Te-2 0.6858 0.26723 0.24994 0.9657 0.0
Ag2 Ag+1 -0.11967 0.4897 0.35789 1 0.0
Ag7 Ag+1 -0.07654 0.8771 0.09538 1 0.0
Te4 Te-2 0.36762 0.29168 0.25002 0.9408 0.0
Ag8 Ag+1 0.20346 0.1885 0.35168 1 0.0
Cl1 Cl-1 0.24662 0.977 0.00051 1 0.0
Ag6 Ag+1 0.07678 0.1225 0.59496 1 0.0
